data_4515573
loop_
_publ_author_name
'Shirase, Satoru'
'Shinohara, Koichi'
'Tsurugi, Hayato'
'Mashima, Kazushi'

_publ_section_title
;
 Oxidation of Alcohols to Carbonyl Compounds Catalyzed by Oxo-Bridged
 Dinuclear Cerium Complexes with Pentadentate Schiff-Base Ligands under a
 Dioxygen Atmosphere
;
_journal_issue 8
_journal_name_full 'ACS Catalysis'
_journal_page_first 6939
_journal_paper_doi 10.1021/acscatal.8b01718
_journal_volume 8
_journal_year 2018
_chemical_formula_moiety 'C68 H102 Ce2 N8 O11'
_chemical_formula_sum 'C68 H102 Ce2 N8 O11'
_chemical_formula_weight 1487.84
_space_group_crystal_system monoclinic
_space_group_IT_number 15
_space_group_name_Hall '-C 2yc'
_space_group_name_H-M_alt 'C 1 2/c 1'
_atom_sites_solution_hydrogens geom
_atom_sites_solution_primary direct
_atom_sites_solution_secondary difmap
_cell_angle_alpha 90.0000
_cell_angle_beta 122.0441(16)
_cell_angle_gamma 90.0000
_cell_formula_units_Z 4
_cell_length_a 27.711(3)
_cell_length_b 19.4594(18)
_cell_length_c 15.5984(17)
_cell_measurement_reflns_used 7392
_cell_measurement_temperature 113
_cell_measurement_theta_max 27.50
_cell_measurement_theta_min 4.10
_cell_volume 7129.7(13)
_computing_cell_refinement 'CrystalClear-SM Expert 2.1 b45'
_computing_data_collection 'CrystalClear-SM Expert 2.1 b45 (Rigaku, 2015)'
_computing_data_reduction 'CrystalClear-SM Expert 2.1 b45'
_computing_molecular_graphics 'CrystalStructure 4.2.4'
_computing_publication_material 'CrystalStructure 4.2.4 (Rigaku, 2016)'
_computing_structure_refinement 'SHELXL Version 2016/4 (Sheldrick, 2008)'
_computing_structure_solution 'SHELXS Version 2013/1 (Sheldrick, 2008)'
_diffrn_ambient_temperature 113
_diffrn_detector_area_resol_mean 5.814
_diffrn_measured_fraction_theta_full 0.991
_diffrn_measured_fraction_theta_max 0.986
_diffrn_measurement_device_type 'Rigaku XtaLAB P200'
_diffrn_measurement_method \w
_diffrn_radiation_type 'Mo K\a'
_diffrn_radiation_wavelength 0.71075
_diffrn_reflns_av_R_equivalents 0.0561
_diffrn_reflns_Laue_measured_fraction_full 0.991
_diffrn_reflns_Laue_measured_fraction_max 0.986
_diffrn_reflns_limit_h_max 35
_diffrn_reflns_limit_h_min -30
_diffrn_reflns_limit_k_max 25
_diffrn_reflns_limit_k_min -20
_diffrn_reflns_limit_l_max 20
_diffrn_reflns_limit_l_min -20
_diffrn_reflns_number 29813
_diffrn_reflns_point_group_measured_fraction_full 0.991
_diffrn_reflns_point_group_measured_fraction_max 0.986
_diffrn_reflns_theta_full 25.242
_diffrn_reflns_theta_max 27.526
_diffrn_reflns_theta_min 4.080
_diffrn_standards_number 0
_exptl_absorpt_coefficient_mu 1.321
_exptl_absorpt_correction_T_max 0.936
_exptl_absorpt_correction_T_min 0.710
_exptl_absorpt_correction_type multi-scan
_exptl_absorpt_process_details 'REQAB (Rigaku, 1998)'
_exptl_crystal_colour red
_exptl_crystal_density_diffrn 1.386
_exptl_crystal_density_method 'not measured'
_exptl_crystal_description block
_exptl_crystal_F_000 3080.00
_exptl_crystal_size_max 0.130
_exptl_crystal_size_mid 0.110
_exptl_crystal_size_min 0.050
_refine_diff_density_max 1.07
_refine_diff_density_min -0.73
_refine_ls_extinction_method none
_refine_ls_goodness_of_fit_ref 1.030
_refine_ls_hydrogen_treatment constr
_refine_ls_number_parameters 435
_refine_ls_number_reflns 8098
_refine_ls_number_restraints 0
_refine_ls_R_factor_all 0.0567
_refine_ls_R_factor_gt 0.0356
_refine_ls_shift/su_max 0.001
_refine_ls_structure_factor_coef Fsqd
_refine_ls_weighting_details 'w = 1/[\s^2^(Fo^2^)+(0.0463P)^2^+0.6727P] where P=(Fo^2^+2Fc^2^)/3'
_refine_ls_weighting_scheme calc
_refine_ls_wR_factor_gt 0.0812
_refine_ls_wR_factor_ref 0.0875
_reflns_Friedel_coverage 0.000
_reflns_number_gt 6102
_reflns_number_total 8098
_reflns_threshold_expression F^2^>2.0\s(F^2^)
_cod_data_source_file cs8b01718_si_001.cif
_cod_data_source_block complex7a
_cod_database_code 4515573

loop_
_space_group_symop_operation_xyz
'x, y, z'
'-x, y, -z+1/2'
'x+1/2, y+1/2, z'
'-x+1/2, y+1/2, -z+1/2'
'-x, -y, -z'
'x, -y, z-1/2'
'-x+1/2, -y+1/2, -z'
'x+1/2, -y+1/2, z-1/2'

loop_
_atom_site_label
_atom_site_type_symbol
_atom_site_fract_x
_atom_site_fract_y
_atom_site_fract_z
_atom_site_U_iso_or_equiv
_atom_site_adp_type
_atom_site_occupancy
_atom_site_site_symmetry_order
_atom_site_calc_flag
_atom_site_refinement_flags_posn
_atom_site_refinement_flags_adp
_atom_site_refinement_flags_occupancy
_atom_site_disorder_assembly
_atom_site_disorder_group
CE1 Ce 0.98859(2) 0.67998(2) 0.10761(2) 0.01899(6) Uani 1 1 d . . . . .
O1 O 0.91298(9) 0.61265(11) 0.04508(17) 0.0257(5) Uani 1 1 d . . . . .
O2 O 0.93810(9) 0.77420(10) 0.04510(16) 0.0238(5) Uani 1 1 d . . . . .
O3 O 1.03415(11) 0.72416(14) 0.0147(2) 0.0432(7) Uani 1 1 d . . . . .
O4 O 0.96511(11) 0.65304(12) -0.06927(19) 0.0358(6) Uani 1 1 d . . . . .
O5 O 1.00089(15) 0.70794(16) -0.1447(2) 0.0612(9) Uani 1 1 d . . . . .
O6 O 1.000000 0.66972(15) 0.250000 0.0294(7) Uani 1 2 d S T P . .
N1 N 1.02195(11) 0.55156(13) 0.1327(2) 0.0265(6) Uani 1 1 d . . . . .
N2 N 1.09773(13) 0.65637(16) 0.2167(4) 0.0555(11) Uani 1 1 d . . . . .
H2 H 1.103518 0.640516 0.282473 0.22(5) Uiso 1 1 calc R . . . .
N3 N 1.05005(11) 0.78672(13) 0.20417(18) 0.0237(6) Uani 1 1 d . . . . .
N4 N 1.00010(14) 0.69565(14) -0.0695(2) 0.0331(7) Uani 1 1 d . . . . .
C1 C 0.89344(14) 0.54900(18) 0.0400(3) 0.0300(8) Uani 1 1 d . . . . .
C2 C 0.83391(15) 0.53464(19) -0.0138(3) 0.0369(9) Uani 1 1 d . . . . .
C3 C 0.81753(19) 0.4681(2) -0.0060(3) 0.0516(13) Uani 1 1 d . . . . .
H3 H 0.777903 0.458596 -0.040425 0.040(10) Uiso 1 1 calc R . . . .
C4 C 0.8549(2) 0.4147(2) 0.0485(4) 0.0518(13) Uani 1 1 d . . . . .
C5 C 0.91211(19) 0.42835(18) 0.0937(3) 0.0440(11) Uani 1 1 d . . . . .
H5 H 0.938883 0.392700 0.129192 0.021(9) Uiso 1 1 calc R . . . .
C6 C 0.93203(16) 0.49453(16) 0.0885(3) 0.0318(8) Uani 1 1 d . . . . .
C7 C 0.99255(15) 0.49956(17) 0.1304(3) 0.0312(8) Uani 1 1 d . . . . .
H7 H 1.013640 0.458718 0.160441 0.028(9) Uiso 1 1 calc R . . . .
C8 C 1.08323(15) 0.53626(17) 0.1767(3) 0.0347(8) Uani 1 1 d . . . . .
H8A H 1.099489 0.515568 0.244583 0.054(12) Uiso 1 1 calc R . . . .
H8B H 1.087394 0.502731 0.133301 0.072(15) Uiso 1 1 calc R . . . .
C9 C 1.11452(19) 0.6001(2) 0.1848(6) 0.0755(19) Uani 1 1 d . . . . .
H9A H 1.155705 0.592196 0.232968 0.054(12) Uiso 1 1 calc R . . . .
H9B H 1.108914 0.610398 0.117988 0.27(6) Uiso 1 1 calc R . . . .
C10 C 1.13307(14) 0.71925(18) 0.2455(3) 0.0366(9) Uani 1 1 d . . . . .
H10A H 1.132250 0.738520 0.186024 0.037(10) Uiso 1 1 calc R . . . .
H10B H 1.173038 0.708473 0.298194 0.027(9) Uiso 1 1 calc R . . . .
C11 C 1.10865(14) 0.77030(17) 0.2855(2) 0.0317(8) Uani 1 1 d . . . . .
H11A H 1.108742 0.750454 0.344044 0.033(9) Uiso 1 1 calc R . . . .
H11B H 1.132064 0.812603 0.308156 0.038(10) Uiso 1 1 calc R . . . .
C12 C 1.03649(14) 0.85035(16) 0.1934(2) 0.0240(7) Uani 1 1 d . . . . .
H12 H 1.064715 0.880869 0.241325 0.031(9) Uiso 1 1 calc R . . . .
C13 C 0.98308(14) 0.88157(15) 0.1167(2) 0.0236(7) Uani 1 1 d . . . . .
C14 C 0.98136(15) 0.95427(17) 0.1171(2) 0.0282(7) Uani 1 1 d . . . . .
H14 H 1.013492 0.979119 0.167611 0.021(8) Uiso 1 1 calc R . . . .
C15 C 0.93351(17) 0.98961(16) 0.0450(2) 0.0336(9) Uani 1 1 d . . . . .
C16 C 0.88883(16) 0.95052(18) -0.0295(2) 0.0358(9) Uani 1 1 d . . . . .
H16 H 0.856169 0.974433 -0.080266 0.030(9) Uiso 1 1 calc R . . . .
C17 C 0.88819(15) 0.87903(17) -0.0354(2) 0.0301(8) Uani 1 1 d . . . . .
C18 C 0.93636(14) 0.84316(16) 0.0419(2) 0.0236(7) Uani 1 1 d . . . . .
C19 C 0.78932(15) 0.5894(2) -0.0752(3) 0.0448(10) Uani 1 1 d . . . . .
C20 C 0.80028(17) 0.6196(2) -0.1540(3) 0.0504(11) Uani 1 1 d . . . . .
H20A H 0.771619 0.654751 -0.193543 0.060 Uiso 1 1 calc R U . . .
H20B H 0.838291 0.640271 -0.119749 0.060 Uiso 1 1 calc R U . . .
H20C H 0.797935 0.582940 -0.199231 0.060 Uiso 1 1 calc R U . . .
C21 C 0.79142(16) 0.6448(2) -0.0021(3) 0.0412(9) Uani 1 1 d . . . . .
H21A H 0.762866 0.680302 -0.040955 0.049 Uiso 1 1 calc R U . . .
H21B H 0.783372 0.623563 0.045916 0.049 Uiso 1 1 calc R U . . .
H21C H 0.829355 0.665790 0.034888 0.049 Uiso 1 1 calc R U . . .
C22 C 0.72799(18) 0.5617(3) -0.1332(4) 0.0751(17) Uani 1 1 d . . . . .
H22A H 0.701546 0.599312 -0.170972 0.090 Uiso 1 1 calc R U . . .
H22B H 0.724312 0.525885 -0.180492 0.090 Uiso 1 1 calc R U . . .
H22C H 0.719028 0.542392 -0.085280 0.090 Uiso 1 1 calc R U . . .
C23 C 0.8325(2) 0.3435(2) 0.0550(4) 0.0651(15) Uani 1 1 d . . . . .
C24 C 0.8338(3) 0.2963(3) -0.0291(5) 0.0149(12) Uiso 0.5 1 d . . P A 1
H24A H 0.817492 0.251071 -0.031592 0.022 Uiso 0.5 1 calc R U P A 1
H24B H 0.873205 0.290752 -0.011278 0.022 Uiso 0.5 1 calc R U P A 1
H24C H 0.811405 0.318427 -0.095477 0.022 Uiso 0.5 1 calc R U P A 1
C25 C 0.8869(3) 0.2946(4) 0.1578(7) 0.044(2) Uani 0.5 1 d . . P A 1
H25A H 0.902357 0.320906 0.220593 0.065 Uiso 0.5 1 calc R U P A 1
H25B H 0.917329 0.284710 0.145383 0.065 Uiso 0.5 1 calc R U P A 1
H25C H 0.870767 0.251343 0.163760 0.065 Uiso 0.5 1 calc R U P A 1
C36 C 0.7938(5) 0.3458(6) 0.0945(12) 0.098(5) Uani 0.5 1 d . . P A 1
H36A H 0.814302 0.364931 0.163032 0.147 Uiso 0.5 1 calc R U P A 1
H36B H 0.780866 0.299167 0.096021 0.147 Uiso 0.5 1 calc R U P A 1
H36C H 0.760783 0.374759 0.050292 0.147 Uiso 0.5 1 calc R U P A 1
C35 C 0.8166(7) 0.3039(8) -0.0302(13) 0.108(6) Uiso 0.5 1 d . . P A 2
H35A H 0.838111 0.318771 -0.060455 0.161 Uiso 0.5 1 calc R U P A 2
H35B H 0.775779 0.309708 -0.079358 0.161 Uiso 0.5 1 calc R U P A 2
H35C H 0.824759 0.255448 -0.010741 0.161 Uiso 0.5 1 calc R U P A 2
C26 C 0.7624(4) 0.3531(4) 0.0048(8) 0.044(2) Uani 0.5 1 d . . P A 2
H26A H 0.746615 0.310494 0.013555 0.066 Uiso 0.5 1 calc R U P A 2
H26B H 0.743806 0.363407 -0.067519 0.066 Uiso 0.5 1 calc R U P A 2
H26C H 0.755822 0.390891 0.038796 0.066 Uiso 0.5 1 calc R U P A 2
C37 C 0.8588(4) 0.3217(5) 0.1446(7) 0.049(2) Uiso 0.5 1 d . . P A 2
H37A H 0.842700 0.277436 0.147151 0.073 Uiso 0.5 1 calc R U P A 2
H37B H 0.854994 0.354869 0.187926 0.073 Uiso 0.5 1 calc R U P A 2
H37C H 0.899124 0.315784 0.168427 0.073 Uiso 0.5 1 calc R U P A 2
C27 C 0.9283(2) 1.06865(17) 0.0458(3) 0.0448(11) Uani 1 1 d . . . . .
C28 C 0.9870(2) 1.10310(19) 0.1053(3) 0.0576(13) Uani 1 1 d . . . . .
H28A H 1.008745 1.091552 0.074174 0.069 Uiso 1 1 calc R U . . .
H28B H 0.982210 1.153055 0.104318 0.069 Uiso 1 1 calc R U . . .
H28C H 1.007457 1.086719 0.175360 0.069 Uiso 1 1 calc R U . . .
C29 C 0.8965(2) 1.0977(2) -0.0629(3) 0.0550(12) Uani 1 1 d . . . . .
H29A H 0.858799 1.076401 -0.102480 0.066 Uiso 1 1 calc R U . . .
H29B H 0.892262 1.147567 -0.060706 0.066 Uiso 1 1 calc R U . . .
H29C H 0.918271 1.087617 -0.094486 0.066 Uiso 1 1 calc R U . . .
C30 C 0.8934(2) 1.0861(2) 0.0933(4) 0.0649(15) Uani 1 1 d . . . . .
H30A H 0.856084 1.063765 0.054557 0.078 Uiso 1 1 calc R U . . .
H30B H 0.913562 1.069644 0.163329 0.078 Uiso 1 1 calc R U . . .
H30C H 0.888314 1.135980 0.092288 0.078 Uiso 1 1 calc R U . . .
C31 C 0.83724(15) 0.8422(2) -0.1230(2) 0.0371(9) Uani 1 1 d . . . . .
C32 C 0.85645(16) 0.79988(19) -0.1830(3) 0.0366(9) Uani 1 1 d . . . . .
H32A H 0.873796 0.830473 -0.209183 0.044 Uiso 1 1 calc R U . . .
H32B H 0.884364 0.765410 -0.138522 0.044 Uiso 1 1 calc R U . . .
H32C H 0.823420 0.776827 -0.239564 0.044 Uiso 1 1 calc R U . . .
C33 C 0.81017(16) 0.7953(2) -0.0818(3) 0.0473(10) Uani 1 1 d . . . . .
H33A H 0.777436 0.771626 -0.138005 0.057 Uiso 1 1 calc R U . . .
H33B H 0.838177 0.761368 -0.036075 0.057 Uiso 1 1 calc R U . . .
H33C H 0.797460 0.822859 -0.044756 0.057 Uiso 1 1 calc R U . . .
C34 C 0.79040(19) 0.8920(2) -0.1975(3) 0.0667(15) Uani 1 1 d . . . . .
H34A H 0.806088 0.923284 -0.225942 0.080 Uiso 1 1 calc R U . . .
H34B H 0.758880 0.865818 -0.252189 0.080 Uiso 1 1 calc R U . . .
H34C H 0.776439 0.918737 -0.161690 0.080 Uiso 1 1 calc R U . . .

loop_
_atom_site_aniso_label
_atom_site_aniso_U_11
_atom_site_aniso_U_22
_atom_site_aniso_U_33
_atom_site_aniso_U_23
_atom_site_aniso_U_13
_atom_site_aniso_U_12
CE1 0.01398(10) 0.01163(9) 0.02787(10) -0.00287(7) 0.00874(7) -0.00113(7)
O1 0.0205(12) 0.0224(11) 0.0349(12) -0.0105(9) 0.0153(10) -0.0081(9)
O2 0.0204(12) 0.0168(10) 0.0263(11) -0.0024(9) 0.0071(9) 0.0033(9)
O3 0.0338(15) 0.0478(16) 0.0531(16) -0.0095(13) 0.0266(13) -0.0168(13)
O4 0.0522(17) 0.0261(12) 0.0420(14) -0.0092(11) 0.0337(13) -0.0142(12)
O5 0.103(3) 0.0501(18) 0.074(2) -0.0162(16) 0.076(2) -0.0230(18)
O6 0.038(2) 0.0166(16) 0.0305(17) 0.000 0.0160(15) 0.000
N1 0.0282(16) 0.0131(13) 0.0491(17) -0.0024(12) 0.0277(14) -0.0019(11)
N2 0.0177(17) 0.0216(15) 0.102(3) -0.0066(18) 0.0145(18) -0.0008(13)
N3 0.0190(14) 0.0185(13) 0.0227(13) 0.0022(10) 0.0037(11) -0.0013(11)
N4 0.0422(19) 0.0219(15) 0.055(2) -0.0056(13) 0.0390(17) -0.0015(13)
C1 0.0312(19) 0.0299(18) 0.0422(19) -0.0214(15) 0.0285(16) -0.0165(15)
C2 0.030(2) 0.041(2) 0.051(2) -0.0327(18) 0.0288(18) -0.0220(17)
C3 0.052(3) 0.054(3) 0.076(3) -0.052(2) 0.053(2) -0.041(2)
C4 0.069(3) 0.034(2) 0.094(3) -0.040(2) 0.071(3) -0.034(2)
C5 0.061(3) 0.0215(18) 0.082(3) -0.0213(19) 0.060(3) -0.0165(18)
C6 0.041(2) 0.0190(16) 0.056(2) -0.0166(15) 0.040(2) -0.0142(15)
C7 0.040(2) 0.0151(16) 0.056(2) -0.0064(14) 0.037(2) -0.0009(15)
C8 0.031(2) 0.0189(16) 0.066(2) 0.0110(16) 0.0337(19) 0.0090(15)
C9 0.026(2) 0.028(2) 0.160(6) 0.008(3) 0.041(3) 0.0075(18)
C10 0.0153(18) 0.0296(19) 0.048(2) 0.0103(16) 0.0058(16) -0.0032(14)
C11 0.0219(18) 0.0253(17) 0.0312(18) 0.0077(14) 0.0027(15) -0.0064(14)
C12 0.0273(18) 0.0171(15) 0.0198(15) -0.0028(12) 0.0071(13) -0.0055(13)
C13 0.0346(19) 0.0163(15) 0.0192(15) 0.0005(11) 0.0138(14) 0.0022(13)
C14 0.045(2) 0.0168(15) 0.0221(16) -0.0006(12) 0.0177(15) 0.0022(15)
C15 0.062(3) 0.0187(16) 0.0261(17) 0.0079(13) 0.0270(18) 0.0143(16)
C16 0.049(2) 0.0296(18) 0.0235(16) 0.0063(14) 0.0160(16) 0.0213(17)
C17 0.034(2) 0.0292(18) 0.0192(15) 0.0008(13) 0.0090(14) 0.0144(15)
C18 0.0285(18) 0.0180(14) 0.0205(15) -0.0015(12) 0.0103(14) 0.0058(13)
C19 0.022(2) 0.061(3) 0.051(2) -0.035(2) 0.0189(18) -0.0189(19)
C20 0.034(2) 0.074(3) 0.036(2) -0.027(2) 0.0146(18) 0.000(2)
C21 0.025(2) 0.056(3) 0.049(2) -0.0243(19) 0.0236(18) -0.0082(18)
C22 0.028(2) 0.091(4) 0.096(4) -0.061(3) 0.026(3) -0.029(2)
C23 0.087(4) 0.046(3) 0.105(4) -0.043(3) 0.080(3) -0.048(3)
C25 0.031(4) 0.023(4) 0.081(6) 0.016(4) 0.033(4) -0.005(3)
C36 0.063(7) 0.081(8) 0.187(14) 0.097(9) 0.092(9) 0.043(6)
C26 0.049(5) 0.017(4) 0.098(7) -0.007(4) 0.061(5) -0.014(3)
C27 0.087(3) 0.0159(17) 0.043(2) 0.0088(15) 0.042(2) 0.0186(19)
C28 0.109(4) 0.0137(17) 0.054(3) 0.0048(17) 0.046(3) 0.009(2)
C29 0.093(4) 0.032(2) 0.051(2) 0.0204(18) 0.045(3) 0.026(2)
C30 0.131(5) 0.025(2) 0.072(3) 0.008(2) 0.077(3) 0.028(2)
C31 0.031(2) 0.042(2) 0.0217(16) -0.0051(14) 0.0027(15) 0.0168(16)
C32 0.034(2) 0.040(2) 0.0255(17) -0.0082(15) 0.0086(16) 0.0066(16)
C33 0.021(2) 0.075(3) 0.037(2) -0.012(2) 0.0102(17) 0.006(2)
C34 0.051(3) 0.074(3) 0.035(2) -0.006(2) -0.004(2) 0.038(3)

loop_
_atom_type_symbol
_atom_type_description
_atom_type_scat_dispersion_real
_atom_type_scat_dispersion_imag
_atom_type_scat_source
C C 0.0033 0.0016
;
International Tables for Crystallography
(Vol. C, Tables 4.2.6.8 and 6.1.1.4)
;
H H 0.0000 0.0000
;
International Tables for Crystallography
(Vol. C, Table 6.1.1.4)
;
Ce Ce -0.2486 2.6331
;
International Tables for Crystallography
(Vol. C, Tables 4.2.6.8 and 6.1.1.4)
;
N N 0.0061 0.0033
;
International Tables for Crystallography
(Vol. C, Tables 4.2.6.8 and 6.1.1.4)
;
O O 0.0106 0.0060
;
International Tables for Crystallography
(Vol. C, Tables 4.2.6.8 and 6.1.1.4)
;

loop_
_geom_angle_atom_site_label_1
_geom_angle_atom_site_label_2
_geom_angle_atom_site_label_3
_geom_angle
_geom_angle_site_symmetry_3
O6 CE1 O2 104.73(9) .
O6 CE1 O1 89.18(7) .
O2 CE1 O1 93.87(8) .
O6 CE1 O3 143.75(7) .
O2 CE1 O3 81.70(8) .
O1 CE1 O3 126.44(8) .
O6 CE1 O4 161.72(9) .
O2 CE1 O4 87.38(8) .
O1 CE1 O4 76.18(8) .
O3 CE1 O4 50.39(8) .
O6 CE1 N3 77.08(9) .
O2 CE1 N3 69.97(8) .
O1 CE1 N3 154.81(8) .
O3 CE1 N3 71.77(8) .
O4 CE1 N3 120.50(8) .
O6 CE1 N2 79.62(11) .
O2 CE1 N2 133.03(9) .
O1 CE1 N2 133.10(9) .
O3 CE1 N2 70.98(12) .
O4 CE1 N2 102.30(12) .
N3 CE1 N2 65.55(9) .
O6 CE1 N1 84.68(10) .
O2 CE1 N1 162.47(8) .
O1 CE1 N1 71.19(8) .
O3 CE1 N1 99.57(8) .
O4 CE1 N1 80.30(8) .
N3 CE1 N1 127.19(8) .
N2 CE1 N1 62.56(9) .
O6 CE1 N4 167.35(6) .
O2 CE1 N4 81.86(8) .
O1 CE1 N4 101.27(8) .
O3 CE1 N4 25.16(8) .
O4 CE1 N4 25.39(8) .
N3 CE1 N4 95.54(8) .
N2 CE1 N4 87.99(13) .
N1 CE1 N4 91.92(8) .
O6 CE1 CE1 5.51(8) 2_755
O2 CE1 CE1 100.08(5) 2_755
O1 CE1 CE1 92.45(6) 2_755
O3 CE1 CE1 141.02(6) 2_755
O4 CE1 CE1 166.88(5) 2_755
N3 CE1 CE1 72.44(6) 2_755
N2 CE1 CE1 80.56(11) 2_755
N1 CE1 CE1 89.93(6) 2_755
N4 CE1 CE1 166.01(6) 2_755
C1 O1 CE1 146.5(2) .
C18 O2 CE1 148.52(19) .
N4 O3 CE1 96.95(18) .
N4 O4 CE1 96.41(18) .
CE1 O6 CE1 168.99(16) 2_755
C7 N1 C8 114.0(3) .
C7 N1 CE1 125.3(2) .
C8 N1 CE1 119.10(19) .
C9 N2 C10 118.1(3) .
C9 N2 CE1 113.6(3) .
C10 N2 CE1 113.8(2) .
C9 N2 H2 102.9 .
C10 N2 H2 102.9 .
CE1 N2 H2 102.9 .
C12 N3 C11 115.9(3) .
C12 N3 CE1 129.9(2) .
C11 N3 CE1 114.23(19) .
O5 N4 O3 122.1(3) .
O5 N4 O4 122.4(3) .
O3 N4 O4 115.5(3) .
O5 N4 CE1 173.0(2) .
O3 N4 CE1 57.89(16) .
O4 N4 CE1 58.20(15) .
O1 C1 C6 119.8(3) .
O1 C1 C2 121.4(3) .
C6 C1 C2 118.7(3) .
C3 C2 C1 117.2(4) .
C3 C2 C19 120.6(3) .
C1 C2 C19 122.1(3) .
C4 C3 C2 125.0(4) .
C4 C3 H3 117.5 .
C2 C3 H3 117.5 .
C5 C4 C3 116.7(4) .
C5 C4 C23 122.3(5) .
C3 C4 C23 121.0(4) .
C4 C5 C6 121.5(4) .
C4 C5 H5 119.2 .
C6 C5 H5 119.2 .
C1 C6 C5 120.4(3) .
C1 C6 C7 124.1(3) .
C5 C6 C7 115.4(3) .
N1 C7 C6 129.2(3) .
N1 C7 H7 115.4 .
C6 C7 H7 115.4 .
C9 C8 N1 110.2(3) .
C9 C8 H8A 109.6 .
N1 C8 H8A 109.6 .
C9 C8 H8B 109.6 .
N1 C8 H8B 109.6 .
H8A C8 H8B 108.1 .
N2 C9 C8 113.7(4) .
N2 C9 H9A 108.8 .
C8 C9 H9A 108.8 .
N2 C9 H9B 108.8 .
C8 C9 H9B 108.8 .
H9A C9 H9B 107.7 .
N2 C10 C11 107.5(3) .
N2 C10 H10A 110.2 .
C11 C10 H10A 110.2 .
N2 C10 H10B 110.2 .
C11 C10 H10B 110.2 .
H10A C10 H10B 108.5 .
N3 C11 C10 108.5(3) .
N3 C11 H11A 110.0 .
C10 C11 H11A 110.0 .
N3 C11 H11B 110.0 .
C10 C11 H11B 110.0 .
H11A C11 H11B 108.4 .
N3 C12 C13 127.8(3) .
N3 C12 H12 116.1 .
C13 C12 H12 116.1 .
C18 C13 C14 121.0(3) .
C18 C13 C12 123.1(3) .
C14 C13 C12 115.8(3) .
C15 C14 C13 120.9(3) .
C15 C14 H14 119.6 .
C13 C14 H14 119.6 .
C14 C15 C16 116.9(3) .
C14 C15 C27 122.8(3) .
C16 C15 C27 120.4(3) .
C15 C16 C17 125.1(3) .
C15 C16 H16 117.4 .
C17 C16 H16 117.4 .
C16 C17 C18 117.5(3) .
C16 C17 C31 120.1(3) .
C18 C17 C31 122.4(3) .
O2 C18 C13 119.9(3) .
O2 C18 C17 121.5(3) .
C13 C18 C17 118.6(3) .
C2 C19 C20 109.4(3) .
C2 C19 C22 113.6(4) .
C20 C19 C22 106.8(4) .
C2 C19 C21 108.9(3) .
C20 C19 C21 112.2(3) .
C22 C19 C21 106.0(3) .
C19 C20 H20A 109.5 .
C19 C20 H20B 109.5 .
H20A C20 H20B 109.5 .
C19 C20 H20C 109.5 .
H20A C20 H20C 109.5 .
H20B C20 H20C 109.5 .
C19 C21 H21A 109.5 .
C19 C21 H21B 109.5 .
H21A C21 H21B 109.5 .
C19 C21 H21C 109.5 .
H21A C21 H21C 109.5 .
H21B C21 H21C 109.5 .
C19 C22 H22A 109.5 .
C19 C22 H22B 109.5 .
H22A C22 H22B 109.5 .
C19 C22 H22C 109.5 .
H22A C22 H22C 109.5 .
H22B C22 H22C 109.5 .
C37b C23 C35 125.3(9) .
C37b C23 C4 111.1(6) .
C35b C23 C4 111.6(8) .
C36a C23 C4 113.7(6) .
C36a C23 C24 133.0(7) .
C4 C23 C24 105.8(4) .
C37b C23 C26 113.7(6) .
C35b C23 C26 85.1(8) .
C4 C23 C26 106.0(5) .
C36a C23 C25 95.4(6) .
C4 C23 C25 111.1(4) .
C24a C23 C25 93.1(5) .
C23 C24a H24A 109.5 .
C23 C24a H24B 109.5 .
H24Aa C24a H24B 109.5 .
C23 C24a H24C 109.5 .
H24Aa C24a H24C 109.5 .
H24Ba C24a H24C 109.5 .
C23 C25a H25A 109.5 .
C23 C25a H25B 109.5 .
H25Aa C25a H25B 109.5 .
C23 C25a H25C 109.5 .
H25Aa C25a H25C 109.5 .
H25Ba C25a H25C 109.5 .
C23 C36a H36A 109.5 .
C23 C36a H36B 109.5 .
H36Aa C36a H36B 109.5 .
C23 C36a H36C 109.5 .
H36Aa C36a H36C 109.5 .
H36Ba C36a H36C 109.5 .
C23 C35b H35A 109.5 .
C23 C35b H35B 109.5 .
H35Ab C35b H35B 109.5 .
C23 C35b H35C 109.5 .
H35Ab C35b H35C 109.5 .
H35Bb C35b H35C 109.5 .
C23 C26b H26A 109.5 .
C23 C26b H26B 109.5 .
H26Ab C26b H26B 109.5 .
C23 C26b H26C 109.5 .
H26Ab C26b H26C 109.5 .
H26Bb C26b H26C 109.5 .
C23 C37b H37A 109.5 .
C23 C37b H37B 109.5 .
H37Ab C37b H37B 109.5 .
C23 C37b H37C 109.5 .
H37Ab C37b H37C 109.5 .
H37Bb C37b H37C 109.5 .
C28 C27 C30 110.4(4) .
C28 C27 C29 108.0(3) .
C30 C27 C29 108.0(4) .
C28 C27 C15 111.5(3) .
C30 C27 C15 108.0(3) .
C29 C27 C15 110.9(3) .
C27 C28 H28A 109.5 .
C27 C28 H28B 109.5 .
H28A C28 H28B 109.5 .
C27 C28 H28C 109.5 .
H28A C28 H28C 109.5 .
H28B C28 H28C 109.5 .
C27 C29 H29A 109.5 .
C27 C29 H29B 109.5 .
H29A C29 H29B 109.5 .
C27 C29 H29C 109.5 .
H29A C29 H29C 109.5 .
H29B C29 H29C 109.5 .
C27 C30 H30A 109.5 .
C27 C30 H30B 109.5 .
H30A C30 H30B 109.5 .
C27 C30 H30C 109.5 .
H30A C30 H30C 109.5 .
H30B C30 H30C 109.5 .
C33 C31 C17 109.4(3) .
C33 C31 C32 110.1(3) .
C17 C31 C32 110.0(3) .
C33 C31 C34 106.8(4) .
C17 C31 C34 112.8(3) .
C32 C31 C34 107.6(3) .
C31 C32 H32A 109.5 .
C31 C32 H32B 109.5 .
H32A C32 H32B 109.5 .
C31 C32 H32C 109.5 .
H32A C32 H32C 109.5 .
H32B C32 H32C 109.5 .
C31 C33 H33A 109.5 .
C31 C33 H33B 109.5 .
H33A C33 H33B 109.5 .
C31 C33 H33C 109.5 .
H33A C33 H33C 109.5 .
H33B C33 H33C 109.5 .
C31 C34 H34A 109.5 .
C31 C34 H34B 109.5 .
H34A C34 H34B 109.5 .
C31 C34 H34C 109.5 .
H34A C34 H34C 109.5 .
H34B C34 H34C 109.5 .

loop_
_geom_bond_atom_site_label_1
_geom_bond_atom_site_label_2
_geom_bond_distance
_geom_bond_site_symmetry_2
CE1 O6 2.0804(4) .
CE1 O2 2.196(2) .
CE1 O1 2.211(2) .
CE1 O3 2.525(2) .
CE1 O4 2.531(2) .
CE1 N3 2.600(3) .
CE1 N2 2.606(3) .
CE1 N1 2.621(3) .
CE1 N4 2.959(3) .
CE1 CE1 4.1416(6) 2_755
O1 C1 1.337(4) .
O2 C18 1.343(4) .
O3 N4 1.268(4) .
O4 N4 1.277(4) .
O5 N4 1.210(4) .
O6 CE1 2.0804(4) 2_755
N1 C7 1.288(4) .
N1 C8 1.485(4) .
N2 C9 1.382(6) .
N2 C10 1.480(4) .
N2 H2 1.0000 .
N3 C12 1.279(4) .
N3 C11 1.471(4) .
C1 C6 1.407(5) .
C1 C2 1.426(5) .
C2 C3 1.399(5) .
C2 C19 1.524(6) .
C3 C4 1.393(6) .
C3 H3 0.9500 .
C4 C5 1.377(6) .
C4 C23 1.544(5) .
C5 C6 1.420(4) .
C5 H5 0.9500 .
C6 C7 1.444(5) .
C7 H7 0.9500 .
C8 C9 1.481(5) .
C8 H8A 0.9900 .
C8 H8B 0.9900 .
C9 H9A 0.9900 .
C9 H9B 0.9900 .
C10 C11 1.511(5) .
C10 H10A 0.9900 .
C10 H10B 0.9900 .
C11 H11A 0.9900 .
C11 H11B 0.9900 .
C12 C13 1.454(4) .
C12 H12 0.9500 .
C13 C18 1.412(4) .
C13 C14 1.416(4) .
C14 C15 1.384(5) .
C14 H14 0.9500 .
C15 C16 1.391(5) .
C15 C27 1.545(4) .
C16 C17 1.394(5) .
C16 H16 0.9500 .
C17 C18 1.419(4) .
C17 C31 1.526(5) .
C19 C20 1.531(6) .
C19 C22 1.538(5) .
C19 C21 1.548(5) .
C20 H20A 0.9800 .
C20 H20B 0.9800 .
C20 H20C 0.9800 .
C21 H21A 0.9800 .
C21 H21B 0.9800 .
C21 H21C 0.9800 .
C22 H22A 0.9800 .
C22 H22B 0.9800 .
C22 H22C 0.9800 .
C23 C37 1.258(10) .
C23 C35 1.389(16) .
C23 C36 1.494(11) .
C23 C24 1.618(8) .
C23 C26 1.674(10) .
C23 C25 1.784(10) .
C24a H24A 0.9800 .
C24a H24B 0.9800 .
C24a H24C 0.9800 .
C25a H25A 0.9800 .
C25a H25B 0.9800 .
C25a H25C 0.9800 .
C36a H36A 0.9800 .
C36a H36B 0.9800 .
C36a H36C 0.9800 .
C35b H35A 0.9800 .
C35b H35B 0.9800 .
C35b H35C 0.9800 .
C26b H26A 0.9800 .
C26b H26B 0.9800 .
C26b H26C 0.9800 .
C37b H37A 0.9800 .
C37b H37B 0.9800 .
C37b H37C 0.9800 .
C27 C28 1.534(6) .
C27 C30 1.536(6) .
C27 C29 1.544(5) .
C28 H28A 0.9800 .
C28 H28B 0.9800 .
C28 H28C 0.9800 .
C29 H29A 0.9800 .
C29 H29B 0.9800 .
C29 H29C 0.9800 .
C30 H30A 0.9800 .
C30 H30B 0.9800 .
C30 H30C 0.9800 .
C31 C33 1.523(6) .
C31 C32 1.538(5) .
C31 C34 1.542(5) .
C32 H32A 0.9800 .
C32 H32B 0.9800 .
C32 H32C 0.9800 .
C33 H33A 0.9800 .
C33 H33B 0.9800 .
C33 H33C 0.9800 .
C34 H34A 0.9800 .
C34 H34B 0.9800 .
C34 H34C 0.9800 .

loop_
_geom_torsion_atom_site_label_1
_geom_torsion_atom_site_label_2
_geom_torsion_atom_site_label_3
_geom_torsion_atom_site_label_4
_geom_torsion
CE1 O3 N4 O5 171.8(3)
CE1 O3 N4 O4 -8.5(3)
CE1 O4 N4 O5 -171.8(3)
CE1 O4 N4 O3 8.4(3)
CE1 O1 C1 C6 -3.4(5)
CE1 O1 C1 C2 176.6(2)
O1 C1 C2 C3 -173.4(3)
C6 C1 C2 C3 6.6(5)
O1 C1 C2 C19 4.8(5)
C6 C1 C2 C19 -175.1(3)
C1 C2 C3 C4 -1.4(5)
C19 C2 C3 C4 -179.7(3)
C2 C3 C4 C5 -3.2(6)
C2 C3 C4 C23 178.2(3)
C3 C4 C5 C6 2.5(5)
C23 C4 C5 C6 -178.8(3)
O1 C1 C6 C5 172.7(3)
C2 C1 C6 C5 -7.3(5)
O1 C1 C6 C7 -11.0(5)
C2 C1 C6 C7 169.0(3)
C4 C5 C6 C1 2.6(5)
C4 C5 C6 C7 -173.9(3)
C8 N1 C7 C6 -176.4(3)
CE1 N1 C7 C6 18.4(5)
C1 C6 C7 N1 0.6(6)
C5 C6 C7 N1 177.0(3)
C7 N1 C8 C9 -174.9(4)
CE1 N1 C8 C9 -8.7(5)
C10 N2 C9 C8 168.9(4)
CE1 N2 C9 C8 -54.0(6)
N1 C8 C9 N2 40.6(6)
C9 N2 C10 C11 -175.2(5)
CE1 N2 C10 C11 47.8(4)
C12 N3 C11 C10 -135.5(3)
CE1 N3 C11 C10 46.4(3)
N2 C10 C11 N3 -61.8(4)
C11 N3 C12 C13 176.5(3)
CE1 N3 C12 C13 -5.8(5)
N3 C12 C13 C18 1.8(5)
N3 C12 C13 C14 -174.6(3)
C18 C13 C14 C15 0.9(5)
C12 C13 C14 C15 177.4(3)
C13 C14 C15 C16 -2.7(5)
C13 C14 C15 C27 176.5(3)
C14 C15 C16 C17 1.5(5)
C27 C15 C16 C17 -177.7(3)
C15 C16 C17 C18 1.5(5)
C15 C16 C17 C31 -178.0(3)
CE1 O2 C18 C13 -13.9(6)
CE1 O2 C18 C17 166.4(3)
C14 C13 C18 O2 -177.5(3)
C12 C13 C18 O2 6.3(5)
C14 C13 C18 C17 2.2(5)
C12 C13 C18 C17 -174.0(3)
C16 C17 C18 O2 176.4(3)
C31 C17 C18 O2 -4.1(5)
C16 C17 C18 C13 -3.3(5)
C31 C17 C18 C13 176.2(3)
C3 C2 C19 C20 -125.2(3)
C1 C2 C19 C20 56.6(4)
C3 C2 C19 C22 -5.9(5)
C1 C2 C19 C22 175.9(3)
C3 C2 C19 C21 111.9(4)
C1 C2 C19 C21 -66.3(4)
C5 C4 C23 C37b 48.1(7)
C3 C4 C23 C37b -133.3(6)
C5 C4 C23 C35b -96.9(9)
C3 C4 C23 C35b 81.7(9)
C5 C4 C23 C36a 125.7(8)
C3 C4 C23 C36a -55.7(9)
C5 C4 C23 C24a -80.4(6)
C3 C4 C23 C24a 98.2(5)
C5 C4 C23 C26b 172.1(5)
C3 C4 C23 C26b -9.3(6)
C5 C4 C23 C25a 19.4(6)
C3 C4 C23 C25a -162.0(4)
C14 C15 C27 C28 22.2(5)
C16 C15 C27 C28 -158.6(3)
C14 C15 C27 C30 -99.2(5)
C16 C15 C27 C30 80.0(4)
C14 C15 C27 C29 142.6(4)
C16 C15 C27 C29 -38.2(5)
C16 C17 C31 C33 -118.9(4)
C18 C17 C31 C33 61.6(4)
C16 C17 C31 C32 120.0(4)
C18 C17 C31 C32 -59.5(5)
C16 C17 C31 C34 -0.2(5)
C18 C17 C31 C34 -179.7(4)
